data_2225035
loop_
_publ_author_name
'Dutkiewicz, Grzegorz'
'Siddaraju, B. P.'
'Yathirajan, H. S.'
'Narayana, B.'
'Kubicki, Maciej'

_publ_section_title
;
 2-Chloro-<i>N</i>-[4-chloro-2-(2-chlorobenzoyl)phenyl]acetamide
;
_journal_coeditor_code IS2519
_journal_issue 2
_journal_name_full 'Acta Crystallographica Section E'
_journal_page_first o499
_journal_paper_doi 10.1107/S1600536810003375
_journal_volume 66
_journal_year 2010
_chemical_formula_iupac 'C15 H10 Cl3 N O2'
_chemical_formula_moiety 'C15 H10 Cl3 N O2'
_chemical_formula_sum 'C15 H10 Cl3 N O2'
_chemical_formula_weight 342.59
_chemical_name_systematic
;
2-Chloro-<i>N</i>-[4-chloro-2-(2-chlorobenzoyl)phenyl]acetamide
;
_space_group_IT_number 2
_symmetry_cell_setting triclinic
_symmetry_space_group_name_Hall '-P 1'
_symmetry_space_group_name_H-M 'P -1'
_atom_sites_solution_hydrogens geom
_atom_sites_solution_primary direct
_atom_sites_solution_secondary difmap
_audit_creation_method SHELXL-97
_cell_angle_alpha 70.069(8)
_cell_angle_beta 77.604(9)
_cell_angle_gamma 70.388(8)
_cell_formula_units_Z 2
_cell_length_a 7.5776(9)
_cell_length_b 10.1565(10)
_cell_length_c 10.7862(12)
_cell_measurement_reflns_used 3832
_cell_measurement_temperature 295.0(10)
_cell_measurement_theta_max 75.0835
_cell_measurement_theta_min 4.3812
_cell_volume 730.41(15)
_computing_cell_refinement '<i>CrysAlis Pro</i> (Oxford Diffraction, 2009)'
_computing_data_collection '<i>CrysAlis Pro</i> (Oxford Diffraction, 2009)'
_computing_data_reduction '<i>CrysAlis Pro</i> (Oxford Diffraction, 2009)'
_computing_molecular_graphics '<i>Stereochemical Workstation Operation Manual</i> (Siemens, 1989)'
_computing_publication_material '<i>SHELXL97</i> (Sheldrick, 2008)'
_computing_structure_refinement '<i>SHELXL97</i> (Sheldrick, 2008)'
_computing_structure_solution '<i>SIR92</i> (Altomare <i>et al.</i>, 1993)'
_diffrn_ambient_temperature 295.0(10)
_diffrn_detector_area_resol_mean 10.5357
_diffrn_measured_fraction_theta_full 0.993
_diffrn_measured_fraction_theta_max 0.968
_diffrn_measurement_device_type 'Oxford Diffraction SuperNova (single source at offset) Atlas'
_diffrn_measurement_method \w-scan
_diffrn_radiation_monochromator mirror
_diffrn_radiation_source 'SuperNova (Cu) X-ray Source'
_diffrn_radiation_type CuK\a
_diffrn_radiation_wavelength 1.54178
_diffrn_reflns_av_R_equivalents 0.0172
_diffrn_reflns_av_sigmaI/netI 0.0168
_diffrn_reflns_limit_h_max 9
_diffrn_reflns_limit_h_min -9
_diffrn_reflns_limit_k_max 12
_diffrn_reflns_limit_k_min -12
_diffrn_reflns_limit_l_max 13
_diffrn_reflns_limit_l_min -13
_diffrn_reflns_number 5245
_diffrn_reflns_theta_full 70.00
_diffrn_reflns_theta_max 75.22
_diffrn_reflns_theta_min 4.39
_exptl_absorpt_coefficient_mu 5.710
_exptl_absorpt_correction_T_max 0.319
_exptl_absorpt_correction_T_min 0.117
_exptl_absorpt_correction_type multi-scan
_exptl_absorpt_process_details
;
(<i>CrysAlis Pro</i>; Oxford Diffraction, 2009)
;
_exptl_crystal_colour pink
_exptl_crystal_density_diffrn 1.558
_exptl_crystal_density_method 'not measured'
_exptl_crystal_description prism
_exptl_crystal_F_000 348
_exptl_crystal_size_max 0.35
_exptl_crystal_size_mid 0.2
_exptl_crystal_size_min 0.2
_refine_diff_density_max 0.365
_refine_diff_density_min -0.442
_refine_ls_extinction_method none
_refine_ls_goodness_of_fit_ref 1.045
_refine_ls_hydrogen_treatment refall
_refine_ls_matrix_type full
_refine_ls_number_parameters 230
_refine_ls_number_reflns 2917
_refine_ls_number_restraints 0
_refine_ls_restrained_S_all 1.045
_refine_ls_R_factor_all 0.0476
_refine_ls_R_factor_gt 0.0427
_refine_ls_shift/su_max 0.001
_refine_ls_shift/su_mean 0.000
_refine_ls_structure_factor_coef Fsqd
_refine_ls_weighting_details 'calc w=1/[\s^2^(Fo^2^)+(0.0551P)^2^+0.3949P] where P=(Fo^2^+2Fc^2^)/3'
_refine_ls_weighting_scheme calc
_refine_ls_wR_factor_gt 0.1093
_refine_ls_wR_factor_ref 0.1132
_reflns_number_gt 2610
_reflns_number_total 2917
_reflns_threshold_expression >2\s(I)
_cod_data_source_file is2519.cif
_cod_data_source_block I
_cod_original_cell_volume 730.47(14)
_cod_database_code 2225035
_cod_database_fobs_code 2225035

loop_
_symmetry_equiv_pos_as_xyz
'x, y, z'
'-x, -y, -z'

loop_
_atom_site_type_symbol
_atom_site_label
_atom_site_fract_x
_atom_site_fract_y
_atom_site_fract_z
_atom_site_U_iso_or_equiv
_atom_site_adp_type
_atom_site_calc_flag
_atom_site_refinement_flags
_atom_site_occupancy
_atom_site_disorder_assembly
_atom_site_disorder_group
C C1 0.2330(3) 0.4690(2) 0.74281(19) 0.0407(4) Uani d . 1 . .
O O1 0.1250(3) 0.58486(19) 0.68930(16) 0.0679(5) Uani d . 1 . .
C C2 0.2780(3) 0.4324(2) 0.87982(17) 0.0347(4) Uani d . 1 . .
C C3 0.3816(3) 0.2896(2) 0.94118(19) 0.0391(4) Uani d . 1 . .
H H3 0.422(3) 0.219(2) 0.889(2) 0.043(6) Uiso d . 1 . .
C C4 0.4253(3) 0.2515(2) 1.06806(19) 0.0419(4) Uani d . 1 . .
Cl Cl4 0.55643(9) 0.07373(6) 1.14246(6) 0.05951(19) Uani d . 1 . .
C C5 0.3676(3) 0.3534(2) 1.1378(2) 0.0482(5) Uani d . 1 . .
H H5 0.393(4) 0.325(3) 1.228(3) 0.074(9) Uiso d . 1 . .
C C6 0.2645(3) 0.4939(2) 1.0804(2) 0.0454(5) Uani d . 1 . .
H H6 0.230(4) 0.562(3) 1.129(3) 0.059(7) Uiso d . 1 . .
C C7 0.2178(3) 0.5364(2) 0.95170(18) 0.0358(4) Uani d . 1 . .
N N8 0.1173(3) 0.67993(18) 0.88973(17) 0.0415(4) Uani d . 1 . .
H H8 0.094(4) 0.696(3) 0.812(3) 0.067(8) Uiso d . 1 . .
C C9 0.0393(3) 0.7935(2) 0.9426(2) 0.0448(5) Uani d . 1 . .
O O10 0.0375(3) 0.78715(18) 1.05679(17) 0.0650(5) Uani d . 1 . .
C C11 -0.0562(4) 0.9388(3) 0.8497(3) 0.0545(6) Uani d . 1 . .
H H11B -0.006(4) 1.010(3) 0.851(3) 0.066(8) Uiso d . 1 . .
H H11A -0.189(5) 0.970(4) 0.878(3) 0.083(10) Uiso d . 1 . .
Cl Cl12 -0.03818(13) 0.94573(7) 0.68136(7) 0.0826(3) Uani d . 1 . .
C C13 0.3127(3) 0.3605(2) 0.66429(18) 0.0403(4) Uani d . 1 . .
C C14 0.5017(3) 0.3148(2) 0.61956(19) 0.0465(5) Uani d . 1 . .
Cl Cl14 0.66554(9) 0.37077(10) 0.66357(7) 0.0759(2) Uani d . 1 . .
C C15 0.5645(5) 0.2289(3) 0.5339(2) 0.0701(9) Uani d . 1 . .
H H15 0.693(6) 0.200(4) 0.509(4) 0.102(12) Uiso d . 1 . .
C C16 0.4381(7) 0.1877(3) 0.4935(3) 0.0855(12) Uani d . 1 . .
H H16 0.478(5) 0.129(4) 0.433(4) 0.109(12) Uiso d . 1 . .
C C17 0.2507(8) 0.2312(4) 0.5360(3) 0.0885(12) Uani d . 1 . .
H H17 0.162(6) 0.198(4) 0.511(4) 0.110(13) Uiso d . 1 . .
C C18 0.1858(5) 0.3185(3) 0.6211(3) 0.0646(7) Uani d . 1 . .
H H18 0.054(4) 0.345(3) 0.647(3) 0.064(8) Uiso d . 1 . .

loop_
_atom_site_aniso_label
_atom_site_aniso_U_11
_atom_site_aniso_U_22
_atom_site_aniso_U_33
_atom_site_aniso_U_12
_atom_site_aniso_U_13
_atom_site_aniso_U_23
C1 0.0457(11) 0.0416(10) 0.0345(9) -0.0059(8) -0.0076(8) -0.0154(8)
O1 0.0874(13) 0.0584(10) 0.0450(9) 0.0187(9) -0.0284(8) -0.0254(8)
C2 0.0395(9) 0.0372(9) 0.0292(8) -0.0102(8) -0.0037(7) -0.0129(7)
C3 0.0472(11) 0.0362(9) 0.0353(9) -0.0107(8) -0.0050(8) -0.0129(8)
C4 0.0495(11) 0.0382(10) 0.0356(9) -0.0121(8) -0.0076(8) -0.0065(8)
Cl4 0.0745(4) 0.0419(3) 0.0526(3) -0.0059(3) -0.0225(3) -0.0034(2)
C5 0.0644(14) 0.0501(12) 0.0308(9) -0.0150(10) -0.0110(9) -0.0105(9)
C6 0.0595(13) 0.0464(11) 0.0339(10) -0.0124(9) -0.0062(9) -0.0185(9)
C7 0.0415(10) 0.0362(9) 0.0319(9) -0.0112(8) -0.0031(7) -0.0132(7)
N8 0.0518(10) 0.0364(8) 0.0364(9) -0.0057(7) -0.0076(7) -0.0161(7)
C9 0.0521(12) 0.0401(10) 0.0465(11) -0.0124(9) -0.0024(9) -0.0205(9)
O10 0.0977(14) 0.0495(9) 0.0508(9) -0.0098(9) -0.0101(9) -0.0283(8)
C11 0.0611(15) 0.0390(11) 0.0633(14) -0.0044(10) -0.0096(12) -0.0231(10)
Cl12 0.1198(6) 0.0491(3) 0.0563(4) 0.0106(4) -0.0247(4) -0.0128(3)
C13 0.0556(12) 0.0394(10) 0.0296(9) -0.0123(9) -0.0095(8) -0.0129(7)
C14 0.0579(12) 0.0412(10) 0.0317(9) 0.0000(9) -0.0095(9) -0.0111(8)
Cl14 0.0489(3) 0.1181(6) 0.0624(4) -0.0212(4) -0.0057(3) -0.0312(4)
C15 0.101(2) 0.0478(13) 0.0343(11) 0.0192(14) -0.0117(13) -0.0156(10)
C16 0.172(4) 0.0390(12) 0.0384(13) -0.0081(17) -0.0247(18) -0.0161(10)
C17 0.171(4) 0.074(2) 0.0541(16) -0.064(2) -0.033(2) -0.0190(15)
C18 0.0825(19) 0.0759(17) 0.0535(14) -0.0381(15) -0.0126(13) -0.0231(13)

loop_
_atom_type_symbol
_atom_type_description
_atom_type_scat_dispersion_real
_atom_type_scat_dispersion_imag
_atom_type_scat_source
C C 0.0181 0.0091 'International Tables Vol C Tables 4.2.6.8 and 6.1.1.4'
H H 0.0000 0.0000 'International Tables Vol C Tables 4.2.6.8 and 6.1.1.4'
N N 0.0311 0.0180 'International Tables Vol C Tables 4.2.6.8 and 6.1.1.4'
Cl Cl 0.3639 0.7018 'International Tables Vol C Tables 4.2.6.8 and 6.1.1.4'
O O 0.0492 0.0322 'International Tables Vol C Tables 4.2.6.8 and 6.1.1.4'

loop_
_geom_angle_atom_site_label_1
_geom_angle_atom_site_label_2
_geom_angle_atom_site_label_3
_geom_angle_site_symmetry_1
_geom_angle_site_symmetry_3
_geom_angle
_geom_angle_publ_flag
O1 C1 C2 . . 122.49(17) ?
O1 C1 C13 . . 116.25(17) ?
C2 C1 C13 . . 121.21(17) ?
C3 C2 C7 . . 118.78(17) ?
C3 C2 C1 . . 118.91(16) ?
C7 C2 C1 . . 122.30(17) ?
C4 C3 C2 . . 120.57(18) ?
C4 C3 H3 . . 122.2(13) ?
C2 C3 H3 . . 117.3(13) ?
C3 C4 C5 . . 120.60(19) ?
C3 C4 Cl4 . . 120.01(16) ?
C5 C4 Cl4 . . 119.38(16) ?
C6 C5 C4 . . 120.02(19) ?
C6 C5 H5 . . 119.4(18) ?
C4 C5 H5 . . 120.5(18) ?
C5 C6 C7 . . 120.93(19) ?
C5 C6 H6 . . 118.3(16) ?
C7 C6 H6 . . 120.8(16) ?
C6 C7 N8 . . 121.99(17) ?
C6 C7 C2 . . 119.09(18) ?
N8 C7 C2 . . 118.90(16) ?
C9 N8 C7 . . 128.23(18) ?
C9 N8 H8 . . 116(2) ?
C7 N8 H8 . . 116(2) ?
O10 C9 N8 . . 125.6(2) ?
O10 C9 C11 . . 117.95(19) ?
N8 C9 C11 . . 116.46(19) ?
C9 C11 Cl12 . . 116.35(15) ?
C9 C11 H11B . . 109.2(18) ?
Cl12 C11 H11B . . 106.8(18) ?
C9 C11 H11A . . 111(2) ?
Cl12 C11 H11A . . 106(2) ?
H11B C11 H11A . . 107(3) ?
C14 C13 C18 . . 118.3(2) ?
C14 C13 C1 . . 123.67(19) ?
C18 C13 C1 . . 117.5(2) ?
C13 C14 C15 . . 121.3(3) ?
C13 C14 Cl14 . . 120.50(15) ?
C15 C14 Cl14 . . 118.2(2) ?
C16 C15 C14 . . 119.6(3) ?
C16 C15 H15 . . 123(2) ?
C14 C15 H15 . . 117(2) ?
C15 C16 C17 . . 120.4(2) ?
C15 C16 H16 . . 121(2) ?
C17 C16 H16 . . 118(2) ?
C16 C17 C18 . . 120.6(3) ?
C16 C17 H17 . . 121(2) ?
C18 C17 H17 . . 119(3) ?
C13 C18 C17 . . 119.9(3) ?
C13 C18 H18 . . 123.9(17) ?
C17 C18 H18 . . 116.2(17) ?

loop_
_geom_bond_atom_site_label_1
_geom_bond_atom_site_label_2
_geom_bond_site_symmetry_2
_geom_bond_distance
_geom_bond_publ_flag
C1 O1 . 1.217(3) ?
C1 C2 . 1.482(2) ?
C1 C13 . 1.506(3) ?
C2 C3 . 1.401(3) ?
C2 C7 . 1.417(2) ?
C3 C4 . 1.371(3) ?
C3 H3 . 0.99(2) ?
C4 C5 . 1.383(3) ?
C4 Cl4 . 1.744(2) ?
C5 C6 . 1.374(3) ?
C5 H5 . 0.96(3) ?
C6 C7 . 1.392(3) ?
C6 H6 . 0.94(3) ?
C7 N8 . 1.401(3) ?
N8 C9 . 1.361(3) ?
N8 H8 . 0.84(3) ?
C9 O10 . 1.209(3) ?
C9 C11 . 1.514(3) ?
C11 Cl12 . 1.770(3) ?
C11 H11B . 0.93(3) ?
C11 H11A . 0.96(3) ?
C13 C14 . 1.381(3) ?
C13 C18 . 1.388(3) ?
C14 C15 . 1.387(3) ?
C14 Cl14 . 1.732(2) ?
C15 C16 . 1.363(5) ?
C15 H15 . 0.92(4) ?
C16 C17 . 1.363(6) ?
C16 H16 . 0.97(4) ?
C17 C18 . 1.392(4) ?
C17 H17 . 0.96(4) ?
C18 H18 . 0.95(3) ?

loop_
_geom_hbond_atom_site_label_D
_geom_hbond_atom_site_label_H
_geom_hbond_atom_site_label_A
_geom_hbond_site_symmetry_A
_geom_hbond_distance_DH
_geom_hbond_distance_HA
_geom_hbond_distance_DA
_geom_hbond_angle_DHA
N8 H8 O1 . 0.84(3) 1.95(3) 2.634(2) 138(3)
C6 H6 Cl14 2_667 0.94(3) 2.87(3) 3.675(2) 143(2)
C11 H11B O10 2_577 0.93(3) 2.50(3) 3.320(3) 147(2)
C18 H18 Cl14 1_455 0.95(3) 2.84(3) 3.745(3) 161(2)

loop_
_geom_torsion_atom_site_label_1
_geom_torsion_atom_site_label_2
_geom_torsion_atom_site_label_3
_geom_torsion_atom_site_label_4
_geom_torsion_site_symmetry_1
_geom_torsion_site_symmetry_2
_geom_torsion_site_symmetry_3
_geom_torsion_site_symmetry_4
_geom_torsion
_geom_torsion_publ_flag
O1 C1 C2 C3 . . . . 170.9(2) ?
C13 C1 C2 C3 . . . . -6.2(3) ?
O1 C1 C2 C7 . . . . -8.3(3) ?
C13 C1 C2 C7 . . . . 174.60(18) ?
C7 C2 C3 C4 . . . . -0.6(3) ?
C1 C2 C3 C4 . . . . -179.76(19) ?
C2 C3 C4 C5 . . . . 0.1(3) ?
C2 C3 C4 Cl4 . . . . -179.37(15) ?
C3 C4 C5 C6 . . . . 0.4(4) ?
Cl4 C4 C5 C6 . . . . 179.89(18) ?
C4 C5 C6 C7 . . . . -0.5(4) ?
C5 C6 C7 N8 . . . . -178.2(2) ?
C5 C6 C7 C2 . . . . 0.1(3) ?
C3 C2 C7 C6 . . . . 0.4(3) ?
C1 C2 C7 C6 . . . . 179.63(19) ?
C3 C2 C7 N8 . . . . 178.80(18) ?
C1 C2 C7 N8 . . . . -2.0(3) ?
C6 C7 N8 C9 . . . . -5.3(3) ?
C2 C7 N8 C9 . . . . 176.4(2) ?
C7 N8 C9 O10 . . . . -3.3(4) ?
C7 N8 C9 C11 . . . . 178.0(2) ?
O10 C9 C11 Cl12 . . . . 176.4(2) ?
N8 C9 C11 Cl12 . . . . -4.8(3) ?
O1 C1 C13 C14 . . . . 114.9(2) ?
C2 C1 C13 C14 . . . . -67.8(3) ?
O1 C1 C13 C18 . . . . -56.9(3) ?
C2 C1 C13 C18 . . . . 120.4(2) ?
C18 C13 C14 C15 . . . . -0.2(3) ?
C1 C13 C14 C15 . . . . -171.9(2) ?
C18 C13 C14 Cl14 . . . . 176.90(18) ?
C1 C13 C14 Cl14 . . . . 5.2(3) ?
C13 C14 C15 C16 . . . . -0.4(3) ?
Cl14 C14 C15 C16 . . . . -177.56(19) ?
C14 C15 C16 C17 . . . . 0.5(4) ?
C15 C16 C17 C18 . . . . 0.1(5) ?
C14 C13 C18 C17 . . . . 0.7(4) ?
C1 C13 C18 C17 . . . . 172.9(2) ?
C16 C17 C18 C13 . . . . -0.7(4) ?

loop_
_cod_related_entry_id
_cod_related_entry_database
_cod_related_entry_code
1 ChemSpider 76146
